data_2236803
loop_
_publ_author_name
'Neuba, Adam'
'Fl\"orke, Ulrich'
'Henkel, Gerald'

_publ_section_title
;
 Bis(2-{[bis(dimethylamino)methylidene]amino-\k<i>N</i>}benzenesulfonato-\k<i>N</i>)copper(II)
;
_journal_coeditor_code AA2076
_journal_issue 12
_journal_name_full 'Acta Crystallographica Section E'
_journal_page_first m1482
_journal_paper_doi 10.1107/S1600536812046387
_journal_volume 68
_journal_year 2012
_chemical_formula_iupac '[Cu (C11 H16 N3 O3 S)2]'
_chemical_formula_moiety 'C22 H32 Cu N6 O6 S2'
_chemical_formula_sum 'C22 H32 Cu N6 O6 S2'
_chemical_formula_weight 604.20
_chemical_name_systematic Bis(2-{[bis(dimethylamino)methylidene]amino-\k<i>N</i>}benzenesulfonato-\k<i>N</i>)copper(II)
_space_group_IT_number 33
_symmetry_cell_setting orthorhombic
_symmetry_space_group_name_Hall 'P 2c -2n'
_symmetry_space_group_name_H-M 'P n a 21'
_atom_sites_solution_hydrogens difmap
_atom_sites_solution_primary direct
_atom_sites_solution_secondary difmap
_audit_creation_method SHELXL-97
_cell_angle_alpha 90.00
_cell_angle_beta 90.00
_cell_angle_gamma 90.00
_cell_formula_units_Z 4
_cell_length_a 19.940(3)
_cell_length_b 12.2947(14)
_cell_length_c 10.9508(14)
_cell_measurement_reflns_used 1013
_cell_measurement_temperature 120(2)
_cell_measurement_theta_max 23.80
_cell_measurement_theta_min 2.49
_cell_volume 2684.7(6)
_computing_cell_refinement 'SAINT (Bruker, 2002)'
_computing_data_collection 'SMART (Bruker, 2002)'
_computing_data_reduction 'SAINT (Bruker, 2002)'
_computing_molecular_graphics 'SHELXTL (Sheldrick, 2008)'
_computing_publication_material 'SHELXTL (Sheldrick, 2008) and local programs'
_computing_structure_refinement 'SHELXTL (Sheldrick, 2008)'
_computing_structure_solution 'SHELXTL (Sheldrick, 2008)'
_diffrn_ambient_temperature 120(2)
_diffrn_measured_fraction_theta_full 1.000
_diffrn_measured_fraction_theta_max 1.000
_diffrn_measurement_device_type 'Bruker SMART APEX'
_diffrn_measurement_method '\f and \w scans'
_diffrn_radiation_monochromator graphite
_diffrn_radiation_source 'sealed tube'
_diffrn_radiation_type MoK\a
_diffrn_radiation_wavelength 0.71073
_diffrn_reflns_av_R_equivalents 0.0627
_diffrn_reflns_av_sigmaI/netI 0.0651
_diffrn_reflns_limit_h_max 25
_diffrn_reflns_limit_h_min -26
_diffrn_reflns_limit_k_max 14
_diffrn_reflns_limit_k_min -16
_diffrn_reflns_limit_l_max 14
_diffrn_reflns_limit_l_min -14
_diffrn_reflns_number 22901
_diffrn_reflns_theta_full 27.87
_diffrn_reflns_theta_max 27.87
_diffrn_reflns_theta_min 1.95
_diffrn_standards_number 0
_exptl_absorpt_coefficient_mu 1.018
_exptl_absorpt_correction_T_max 0.8224
_exptl_absorpt_correction_T_min 0.7568
_exptl_absorpt_correction_type multi-scan
_exptl_absorpt_process_details '(SADABS; Sheldrick, 2004)'
_exptl_crystal_colour red
_exptl_crystal_density_diffrn 1.495
_exptl_crystal_density_method 'not measured'
_exptl_crystal_description block
_exptl_crystal_F_000 1260
_exptl_crystal_size_max 0.29
_exptl_crystal_size_mid 0.23
_exptl_crystal_size_min 0.20
_refine_diff_density_max 0.625
_refine_diff_density_min -0.293
_refine_ls_abs_structure_details 'Flack (1983), 2953 Friedel pairs'
_refine_ls_abs_structure_Flack 0.021(12)
_refine_ls_extinction_method none
_refine_ls_goodness_of_fit_ref 1.015
_refine_ls_hydrogen_treatment constr
_refine_ls_matrix_type full
_refine_ls_number_parameters 342
_refine_ls_number_reflns 6315
_refine_ls_number_restraints 1
_refine_ls_restrained_S_all 1.015
_refine_ls_R_factor_all 0.0625
_refine_ls_R_factor_gt 0.0435
_refine_ls_shift/su_max 0.000
_refine_ls_shift/su_mean 0.000
_refine_ls_structure_factor_coef Fsqd
_refine_ls_weighting_details 'calc w=1/[\s^2^(Fo^2^)+(0.0383P)^2^] where P=(Fo^2^+2Fc^2^)/3'
_refine_ls_weighting_scheme calc
_refine_ls_wR_factor_gt 0.0870
_refine_ls_wR_factor_ref 0.0932
_reflns_number_gt 4939
_reflns_number_total 6315
_reflns_threshold_expression I>2sigma(I)
_cod_data_source_file aa2076.cif
_cod_data_source_block I
_cod_database_code 2236803
_cod_database_fobs_code 2236803

loop_
_symmetry_equiv_pos_as_xyz
'x, y, z'
'-x, -y, z+1/2'
'x+1/2, -y+1/2, z'
'-x+1/2, y+1/2, z+1/2'

loop_
_atom_site_type_symbol
_atom_site_label
_atom_site_fract_x
_atom_site_fract_y
_atom_site_fract_z
_atom_site_U_iso_or_equiv
_atom_site_adp_type
_atom_site_calc_flag
_atom_site_refinement_flags
_atom_site_occupancy
_atom_site_symmetry_multiplicity
Cu Cu1 0.375129(18) 0.12574(3) 0.29666(4) 0.01655(10) Uani d . 1 1
S S1 0.25801(4) 0.02454(7) 0.41807(8) 0.01986(19) Uani d . 1 1
S S2 0.49473(4) 0.22745(7) 0.40833(8) 0.01868(18) Uani d . 1 1
O O1 0.28279(12) 0.12436(19) 0.3539(2) 0.0220(6) Uani d . 1 1
O O2 0.18969(13) 0.0382(2) 0.4554(3) 0.0313(7) Uani d . 1 1
O O3 0.30433(13) -0.0077(2) 0.5122(2) 0.0267(6) Uani d . 1 1
O O4 0.46904(11) 0.12775(18) 0.3447(2) 0.0211(6) Uani d . 1 1
O O5 0.45077(14) 0.2585(2) 0.5066(2) 0.0254(6) Uani d . 1 1
O O6 0.56389(12) 0.2136(2) 0.4400(3) 0.0321(7) Uani d . 1 1
N N1 0.37774(14) -0.0306(2) 0.2583(2) 0.0173(6) Uani d . 1 1
N N2 0.44573(14) -0.1771(2) 0.3195(3) 0.0219(7) Uani d . 1 1
N N3 0.48764(15) -0.0454(2) 0.1876(3) 0.0235(7) Uani d . 1 1
N N4 0.37182(14) 0.2806(2) 0.2535(3) 0.0165(6) Uani d . 1 1
N N5 0.26055(14) 0.2943(3) 0.1932(3) 0.0226(7) Uani d . 1 1
N N6 0.30479(14) 0.4264(2) 0.3212(3) 0.0230(7) Uani d . 1 1
C C1 0.43704(18) -0.0852(3) 0.2543(3) 0.0195(8) Uani d . 1 1
C C2 0.40296(18) -0.2039(3) 0.4219(4) 0.0270(8) Uani d . 1 1
H H2A 0.3828 -0.1373 0.4545 0.040 Uiso calc R 1 1
H H2B 0.4297 -0.2392 0.4858 0.040 Uiso calc R 1 1
H H2C 0.3674 -0.2535 0.3949 0.040 Uiso calc R 1 1
C C3 0.4881(2) -0.2670(3) 0.2783(4) 0.0370(10) Uani d . 1 1
H H3A 0.5061 -0.2504 0.1972 0.055 Uiso calc R 1 1
H H3B 0.4613 -0.3338 0.2742 0.055 Uiso calc R 1 1
H H3C 0.5252 -0.2772 0.3359 0.055 Uiso calc R 1 1
C C4 0.55762(19) -0.0533(3) 0.2252(4) 0.0357(11) Uani d . 1 1
H H4A 0.5607 -0.0962 0.3004 0.054 Uiso calc R 1 1
H H4B 0.5755 0.0198 0.2397 0.054 Uiso calc R 1 1
H H4C 0.5837 -0.0888 0.1606 0.054 Uiso calc R 1 1
C C5 0.4752(2) 0.0283(3) 0.0868(4) 0.0321(10) Uani d . 1 1
H H5A 0.4288 0.0199 0.0589 0.048 Uiso calc R 1 1
H H5B 0.5059 0.0115 0.0195 0.048 Uiso calc R 1 1
H H5C 0.4824 0.1034 0.1138 0.048 Uiso calc R 1 1
C C6 0.31920(17) -0.0947(3) 0.2379(3) 0.0196(8) Uani d . 1 1
C C7 0.3188(2) -0.1734(3) 0.1472(4) 0.0278(9) Uani d . 1 1
H H7A 0.3586 -0.1886 0.1028 0.033 Uiso calc R 1 1
C C8 0.2598(2) -0.2305(3) 0.1211(4) 0.0330(10) Uani d . 1 1
H H8A 0.2597 -0.2837 0.0582 0.040 Uiso calc R 1 1
C C9 0.2016(2) -0.2100(3) 0.1860(4) 0.0335(10) Uani d . 1 1
H H9A 0.1618 -0.2493 0.1676 0.040 Uiso calc R 1 1
C C10 0.20118(18) -0.1333(3) 0.2766(4) 0.0265(9) Uani d . 1 1
H H10A 0.1613 -0.1195 0.3214 0.032 Uiso calc R 1 1
C C11 0.25995(15) -0.0753(3) 0.3028(4) 0.0198(7) Uani d . 1 1
C C12 0.31265(18) 0.3351(3) 0.2543(3) 0.0204(8) Uani d . 1 1
C C13 0.19238(19) 0.3016(4) 0.2378(5) 0.0399(12) Uani d . 1 1
H H13A 0.1925 0.3323 0.3204 0.060 Uiso calc R 1 1
H H13B 0.1724 0.2288 0.2397 0.060 Uiso calc R 1 1
H H13C 0.1661 0.3486 0.1835 0.060 Uiso calc R 1 1
C C14 0.2704(2) 0.2234(4) 0.0906(4) 0.0324(10) Uani d . 1 1
H H14A 0.3151 0.2359 0.0558 0.049 Uiso calc R 1 1
H H14B 0.2362 0.2383 0.0286 0.049 Uiso calc R 1 1
H H14C 0.2668 0.1475 0.1174 0.049 Uiso calc R 1 1
C C15 0.34810(19) 0.4524(3) 0.4234(4) 0.0292(9) Uani d . 1 1
H H15A 0.3693 0.3858 0.4536 0.044 Uiso calc R 1 1
H H15B 0.3215 0.4854 0.4889 0.044 Uiso calc R 1 1
H H15C 0.3828 0.5037 0.3968 0.044 Uiso calc R 1 1
C C16 0.2584(2) 0.5139(3) 0.2842(4) 0.0388(11) Uani d . 1 1
H H16A 0.2398 0.4973 0.2035 0.058 Uiso calc R 1 1
H H16B 0.2827 0.5831 0.2809 0.058 Uiso calc R 1 1
H H16C 0.2218 0.5193 0.3438 0.058 Uiso calc R 1 1
C C17 0.42974(17) 0.3458(3) 0.2312(3) 0.0166(7) Uani d . 1 1
C C18 0.42834(19) 0.4263(3) 0.1423(3) 0.0231(8) Uani d . 1 1
H H18A 0.3881 0.4391 0.0981 0.028 Uiso calc R 1 1
C C19 0.4846(2) 0.4882(3) 0.1173(4) 0.0279(10) Uani d . 1 1
H H19A 0.4830 0.5418 0.0549 0.033 Uiso calc R 1 1
C C20 0.5430(2) 0.4726(3) 0.1823(4) 0.0300(9) Uani d . 1 1
H H20A 0.5810 0.5169 0.1664 0.036 Uiso calc R 1 1
C C21 0.54617(16) 0.3927(3) 0.2703(3) 0.0223(9) Uani d . 1 1
H H21A 0.5866 0.3811 0.3142 0.027 Uiso calc R 1 1
C C22 0.49011(15) 0.3290(2) 0.2949(4) 0.0178(6) Uani d . 1 1

loop_
_atom_site_aniso_label
_atom_site_aniso_U_11
_atom_site_aniso_U_22
_atom_site_aniso_U_33
_atom_site_aniso_U_12
_atom_site_aniso_U_13
_atom_site_aniso_U_23
Cu1 0.01765(18) 0.01225(17) 0.0197(2) -0.00136(15) 0.0002(2) -0.0011(2)
S1 0.0212(4) 0.0173(4) 0.0211(5) -0.0007(3) 0.0063(4) -0.0007(4)
S2 0.0192(4) 0.0167(4) 0.0201(4) 0.0001(3) -0.0057(4) 0.0007(4)
O1 0.0205(13) 0.0171(13) 0.0285(14) -0.0015(10) 0.0076(11) -0.0011(11)
O2 0.0256(14) 0.0276(15) 0.0408(18) -0.0018(12) 0.0135(12) 0.0006(13)
O3 0.0312(15) 0.0294(15) 0.0196(15) 0.0041(11) 0.0017(12) -0.0027(11)
O4 0.0197(12) 0.0135(12) 0.0302(15) 0.0007(10) -0.0074(10) 0.0005(10)
O5 0.0356(16) 0.0233(14) 0.0172(14) 0.0032(12) -0.0013(12) 0.0026(11)
O6 0.0263(14) 0.0326(15) 0.0375(18) -0.0030(12) -0.0152(13) 0.0035(14)
N1 0.0208(15) 0.0131(14) 0.0179(16) -0.0041(12) 0.0043(11) -0.0022(11)
N2 0.0244(15) 0.0207(16) 0.0207(18) 0.0054(12) 0.0022(13) -0.0001(13)
N3 0.0235(16) 0.0179(16) 0.0291(18) -0.0016(13) 0.0101(14) -0.0048(14)
N4 0.0173(14) 0.0135(14) 0.0186(15) -0.0018(13) -0.0016(11) 0.0028(11)
N5 0.0164(15) 0.0264(18) 0.0248(18) 0.0016(13) -0.0050(13) 0.0017(14)
N6 0.0247(15) 0.0230(16) 0.0212(19) 0.0083(13) -0.0048(13) -0.0012(13)
C1 0.0224(18) 0.0156(17) 0.0204(19) -0.0027(15) 0.0026(14) -0.0069(14)
C2 0.0304(19) 0.025(2) 0.026(2) 0.0015(16) 0.0050(18) 0.0047(18)
C3 0.050(3) 0.027(2) 0.034(3) 0.0107(18) 0.015(2) 0.002(2)
C4 0.023(2) 0.032(2) 0.052(3) -0.0043(18) 0.0107(19) -0.009(2)
C5 0.045(3) 0.023(2) 0.029(2) -0.004(2) 0.0171(19) 0.0026(19)
C6 0.0225(18) 0.0146(17) 0.0217(19) 0.0022(14) -0.0016(15) -0.0006(15)
C7 0.031(2) 0.025(2) 0.028(2) -0.0015(17) 0.0000(17) -0.0042(17)
C8 0.045(3) 0.0205(19) 0.033(2) -0.004(2) -0.008(2) -0.0078(19)
C9 0.034(2) 0.023(2) 0.044(3) -0.0131(18) -0.010(2) -0.001(2)
C10 0.0195(17) 0.0264(19) 0.034(3) -0.0017(15) -0.0020(16) 0.0059(18)
C11 0.0229(16) 0.0155(15) 0.0210(18) -0.0027(13) 0.0007(18) 0.0012(17)
C12 0.0229(19) 0.0182(18) 0.0200(19) -0.0030(15) -0.0038(14) 0.0055(14)
C13 0.019(2) 0.042(3) 0.058(3) -0.004(2) -0.0020(19) 0.010(2)
C14 0.030(2) 0.031(2) 0.036(3) -0.005(2) -0.0153(18) 0.004(2)
C15 0.041(2) 0.0206(19) 0.026(2) 0.0099(16) -0.0083(19) -0.0069(18)
C16 0.054(3) 0.030(2) 0.032(2) 0.0243(19) -0.010(2) -0.004(2)
C17 0.0178(17) 0.0164(17) 0.0156(18) 0.0010(14) -0.0017(14) -0.0009(14)
C18 0.0263(19) 0.0196(19) 0.023(2) 0.0016(16) -0.0028(16) 0.0005(15)
C19 0.040(2) 0.0171(19) 0.027(2) -0.0073(17) 0.0046(18) 0.0057(16)
C20 0.030(2) 0.028(2) 0.032(2) -0.0157(18) 0.0079(18) -0.0024(18)
C21 0.0128(15) 0.0208(18) 0.033(3) -0.0030(14) 0.0020(14) -0.0012(16)
C22 0.0192(15) 0.0154(15) 0.0190(16) -0.0009(12) 0.0014(17) -0.0023(17)

loop_
_atom_type_symbol
_atom_type_description
_atom_type_scat_dispersion_real
_atom_type_scat_dispersion_imag
_atom_type_scat_source
C C 0.0033 0.0016 'International Tables Vol C Tables 4.2.6.8 and 6.1.1.4'
H H 0.0000 0.0000 'International Tables Vol C Tables 4.2.6.8 and 6.1.1.4'
N N 0.0061 0.0033 'International Tables Vol C Tables 4.2.6.8 and 6.1.1.4'
S S 0.1246 0.1234 'International Tables Vol C Tables 4.2.6.8 and 6.1.1.4'
Cu Cu 0.3201 1.2651 'International Tables Vol C Tables 4.2.6.8 and 6.1.1.4'
O O 0.0106 0.0060 'International Tables Vol C Tables 4.2.6.8 and 6.1.1.4'

loop_
_geom_angle_atom_site_label_1
_geom_angle_atom_site_label_2
_geom_angle_atom_site_label_3
_geom_angle
O4 Cu1 O1 145.52(11)
O4 Cu1 N4 94.88(10)
O1 Cu1 N4 93.10(11)
O4 Cu1 N1 92.56(11)
O1 Cu1 N1 94.89(11)
N4 Cu1 N1 153.75(11)
O2 S1 O3 115.99(17)
O2 S1 O1 110.59(15)
O3 S1 O1 110.46(15)
O2 S1 C11 107.89(16)
O3 S1 C11 107.88(16)
O1 S1 C11 103.18(15)
O6 S2 O5 115.89(17)
O6 S2 O4 110.14(15)
O5 S2 O4 110.87(15)
O6 S2 C22 107.76(15)
O5 S2 C22 107.88(15)
O4 S2 C22 103.47(15)
S1 O1 Cu1 118.07(14)
S2 O4 Cu1 117.69(14)
C1 N1 C6 115.7(3)
C1 N1 Cu1 120.8(2)
C6 N1 Cu1 123.5(2)
C1 N2 C2 121.7(3)
C1 N2 C3 123.0(3)
C2 N2 C3 114.0(3)
C1 N3 C5 121.0(3)
C1 N3 C4 122.9(3)
C5 N3 C4 114.9(3)
C12 N4 C17 115.3(3)
C12 N4 Cu1 120.5(2)
C17 N4 Cu1 124.0(2)
C12 N5 C14 120.9(3)
C12 N5 C13 122.6(4)
C14 N5 C13 115.5(3)
C12 N6 C15 122.2(3)
C12 N6 C16 122.0(3)
C15 N6 C16 115.1(3)
N3 C1 N2 119.9(3)
N3 C1 N1 119.5(3)
N2 C1 N1 120.5(3)
N2 C2 H2A 109.5
N2 C2 H2B 109.5
H2A C2 H2B 109.5
N2 C2 H2C 109.5
H2A C2 H2C 109.5
H2B C2 H2C 109.5
N2 C3 H3A 109.5
N2 C3 H3B 109.5
H3A C3 H3B 109.5
N2 C3 H3C 109.5
H3A C3 H3C 109.5
H3B C3 H3C 109.5
N3 C4 H4A 109.5
N3 C4 H4B 109.5
H4A C4 H4B 109.5
N3 C4 H4C 109.5
H4A C4 H4C 109.5
H4B C4 H4C 109.5
N3 C5 H5A 109.5
N3 C5 H5B 109.5
H5A C5 H5B 109.5
N3 C5 H5C 109.5
H5A C5 H5C 109.5
H5B C5 H5C 109.5
C7 C6 C11 118.6(3)
C7 C6 N1 120.2(3)
C11 C6 N1 121.1(3)
C6 C7 C8 120.1(4)
C6 C7 H7A 120.0
C8 C7 H7A 120.0
C9 C8 C7 120.6(4)
C9 C8 H8A 119.7
C7 C8 H8A 119.7
C10 C9 C8 120.1(4)
C10 C9 H9A 119.9
C8 C9 H9A 119.9
C9 C10 C11 119.6(4)
C9 C10 H10A 120.2
C11 C10 H10A 120.2
C6 C11 C10 121.0(3)
C6 C11 S1 120.1(3)
C10 C11 S1 118.9(3)
N5 C12 N6 119.6(3)
N5 C12 N4 119.3(3)
N6 C12 N4 121.0(3)
N5 C13 H13A 109.5
N5 C13 H13B 109.5
H13A C13 H13B 109.5
N5 C13 H13C 109.5
H13A C13 H13C 109.5
H13B C13 H13C 109.5
N5 C14 H14A 109.5
N5 C14 H14B 109.5
H14A C14 H14B 109.5
N5 C14 H14C 109.5
H14A C14 H14C 109.5
H14B C14 H14C 109.5
N6 C15 H15A 109.5
N6 C15 H15B 109.5
H15A C15 H15B 109.5
N6 C15 H15C 109.5
H15A C15 H15C 109.5
H15B C15 H15C 109.5
N6 C16 H16A 109.5
N6 C16 H16B 109.5
H16A C16 H16B 109.5
N6 C16 H16C 109.5
H16A C16 H16C 109.5
H16B C16 H16C 109.5
C18 C17 C22 118.0(3)
C18 C17 N4 120.3(3)
C22 C17 N4 121.7(3)
C19 C18 C17 121.0(4)
C19 C18 H18A 119.5
C17 C18 H18A 119.5
C20 C19 C18 120.4(4)
C20 C19 H19A 119.8
C18 C19 H19A 119.8
C19 C20 C21 120.0(3)
C19 C20 H20A 120.0
C21 C20 H20A 120.0
C20 C21 C22 120.0(3)
C20 C21 H21A 120.0
C22 C21 H21A 120.0
C21 C22 C17 120.6(3)
C21 C22 S2 119.5(3)
C17 C22 S2 119.9(2)

loop_
_geom_bond_atom_site_label_1
_geom_bond_atom_site_label_2
_geom_bond_distance
Cu1 O4 1.945(2)
Cu1 O1 1.945(2)
Cu1 N4 1.962(3)
Cu1 N1 1.968(3)
S1 O2 1.432(3)
S1 O3 1.440(3)
S1 O1 1.498(2)
S1 C11 1.761(4)
S2 O6 1.432(3)
S2 O5 1.439(3)
S2 O4 1.500(2)
S2 C22 1.764(4)
N1 C1 1.361(4)
N1 C6 1.426(4)
N2 C1 1.348(4)
N2 C2 1.447(5)
N2 C3 1.463(4)
N3 C1 1.338(4)
N3 C5 1.450(5)
N3 C4 1.458(5)
N4 C12 1.357(4)
N4 C17 1.427(4)
N5 C12 1.333(5)
N5 C14 1.436(5)
N5 C13 1.447(5)
N6 C12 1.350(4)
N6 C15 1.449(5)
N6 C16 1.475(4)
C2 H2A 0.9800
C2 H2B 0.9800
C2 H2C 0.9800
C3 H3A 0.9800
C3 H3B 0.9800
C3 H3C 0.9800
C4 H4A 0.9800
C4 H4B 0.9800
C4 H4C 0.9800
C5 H5A 0.9800
C5 H5B 0.9800
C5 H5C 0.9800
C6 C7 1.386(5)
C6 C11 1.400(5)
C7 C8 1.399(6)
C7 H7A 0.9500
C8 C9 1.385(6)
C8 H8A 0.9500
C9 C10 1.369(6)
C9 H9A 0.9500
C10 C11 1.402(5)
C10 H10A 0.9500
C13 H13A 0.9800
C13 H13B 0.9800
C13 H13C 0.9800
C14 H14A 0.9800
C14 H14B 0.9800
C14 H14C 0.9800
C15 H15A 0.9800
C15 H15B 0.9800
C15 H15C 0.9800
C16 H16A 0.9800
C16 H16B 0.9800
C16 H16C 0.9800
C17 C18 1.389(5)
C17 C22 1.407(5)
C18 C19 1.383(5)
C18 H18A 0.9500
C19 C20 1.377(6)
C19 H19A 0.9500
C20 C21 1.378(5)
C20 H20A 0.9500
C21 C22 1.391(4)
C21 H21A 0.9500

loop_
_geom_torsion_atom_site_label_1
_geom_torsion_atom_site_label_2
_geom_torsion_atom_site_label_3
_geom_torsion_atom_site_label_4
_geom_torsion
O2 S1 O1 Cu1 179.11(16)
O3 S1 O1 Cu1 49.3(2)
C11 S1 O1 Cu1 -65.74(18)
O4 Cu1 O1 S1 -68.1(3)
N4 Cu1 O1 S1 -171.33(17)
N1 Cu1 O1 S1 33.69(18)
O6 S2 O4 Cu1 178.28(16)
O5 S2 O4 Cu1 48.7(2)
C22 S2 O4 Cu1 -66.76(18)
O1 Cu1 O4 S2 -66.2(2)
N4 Cu1 O4 S2 36.56(18)
N1 Cu1 O4 S2 -168.63(17)
O4 Cu1 N1 C1 -10.2(3)
O1 Cu1 N1 C1 -156.5(3)
N4 Cu1 N1 C1 96.2(4)
O4 Cu1 N1 C6 167.3(3)
O1 Cu1 N1 C6 21.0(3)
N4 Cu1 N1 C6 -86.3(4)
O4 Cu1 N4 C12 -156.2(3)
O1 Cu1 N4 C12 -9.8(3)
N1 Cu1 N4 C12 97.8(3)
O4 Cu1 N4 C17 17.6(3)
O1 Cu1 N4 C17 164.0(3)
N1 Cu1 N4 C17 -88.3(4)
C5 N3 C1 N2 158.8(3)
C4 N3 C1 N2 -34.6(5)
C5 N3 C1 N1 -23.0(5)
C4 N3 C1 N1 143.6(3)
C2 N2 C1 N3 159.1(3)
C3 N2 C1 N3 -34.5(5)
C2 N2 C1 N1 -19.1(5)
C3 N2 C1 N1 147.3(4)
C6 N1 C1 N3 131.5(3)
Cu1 N1 C1 N3 -50.8(4)
C6 N1 C1 N2 -50.3(4)
Cu1 N1 C1 N2 127.4(3)
C1 N1 C6 C7 -41.8(5)
Cu1 N1 C6 C7 140.6(3)
C1 N1 C6 C11 142.3(3)
Cu1 N1 C6 C11 -35.4(4)
C11 C6 C7 C8 0.9(6)
N1 C6 C7 C8 -175.1(4)
C6 C7 C8 C9 -0.7(6)
C7 C8 C9 C10 0.1(7)
C8 C9 C10 C11 0.3(6)
C7 C6 C11 C10 -0.5(6)
N1 C6 C11 C10 175.5(3)
C7 C6 C11 S1 -179.6(3)
N1 C6 C11 S1 -3.5(5)
C9 C10 C11 C6 -0.1(6)
C9 C10 C11 S1 179.0(3)
O2 S1 C11 C6 171.3(3)
O3 S1 C11 C6 -62.6(3)
O1 S1 C11 C6 54.3(3)
O2 S1 C11 C10 -7.7(4)
O3 S1 C11 C10 118.3(3)
O1 S1 C11 C10 -124.8(3)
C14 N5 C12 N6 158.1(3)
C13 N5 C12 N6 -33.5(5)
C14 N5 C12 N4 -25.5(5)
C13 N5 C12 N4 142.9(4)
C15 N6 C12 N5 155.9(3)
C16 N6 C12 N5 -33.5(5)
C15 N6 C12 N4 -20.5(5)
C16 N6 C12 N4 150.2(4)
C17 N4 C12 N5 133.9(3)
Cu1 N4 C12 N5 -51.8(4)
C17 N4 C12 N6 -49.8(4)
Cu1 N4 C12 N6 124.6(3)
C12 N4 C17 C18 -41.9(4)
Cu1 N4 C17 C18 144.0(3)
C12 N4 C17 C22 140.0(3)
Cu1 N4 C17 C22 -34.1(4)
C22 C17 C18 C19 -0.1(5)
N4 C17 C18 C19 -178.2(3)
C17 C18 C19 C20 -1.4(6)
C18 C19 C20 C21 2.0(6)
C19 C20 C21 C22 -1.0(6)
C20 C21 C22 C17 -0.5(5)
C20 C21 C22 S2 -179.7(3)
C18 C17 C22 C21 1.0(5)
N4 C17 C22 C21 179.1(3)
C18 C17 C22 S2 -179.8(3)
N4 C17 C22 S2 -1.7(5)
O6 S2 C22 C21 -12.1(3)
O5 S2 C22 C21 113.7(3)
O4 S2 C22 C21 -128.8(3)
O6 S2 C22 C17 168.7(3)
O5 S2 C22 C17 -65.5(3)
O4 S2 C22 C17 52.1(3)
